data_9015637
loop_
_publ_author_name
'Harmsen, E. J.'

_publ_section_title
;
 The crystal structure of NH~4~HgCl~3~
;
_journal_issue 1-6
_journal_name_full
;
 Zeitschrift f\"ur Kristallographie - Crystalline Materials
;
_journal_page_first 208
_journal_page_last 211
_journal_paper_doi 10.1524/zkri.1939.100.1.208
_journal_volume 100
_journal_year 1939
_chemical_formula_sum 'Cl3 Hg N'
_space_group_IT_number 81
_symmetry_space_group_name_Hall 'P -4'
_symmetry_space_group_name_H-M 'P -4'
_cell_angle_alpha 90
_cell_angle_beta 90
_cell_angle_gamma 90
_cell_formula_units_Z 1
_cell_length_a 4.19(2)
_cell_length_b 4.19(2)
_cell_length_c 7.94(3)
_cell_volume 139.395
_database_code_amcsd 0016946
_exptl_crystal_density_diffrn 3.823
_cod_duplicate_entry 1010013
_cod_original_formula_sum 'Hg Cl3 N'
_cod_database_code 9015637
_amcsd_formula_title 'Cl3 H4 Hg N'

loop_
_space_group_symop_operation_xyz
x,y,z
y,-x,-z
-x,-y,z
-y,x,-z

loop_
_atom_site_label
_atom_site_fract_x
_atom_site_fract_y
_atom_site_fract_z
Hg1 0.00000 0.00000 0.00000
Cl1 0.50000 0.50000 0.00000
Cl2 0.00000 0.00000 0.29440
N1 0.50000 0.50000 0.50000

loop_
_cod_related_entry_id
_cod_related_entry_database
_cod_related_entry_code
1 AMCSD 0016946
